data_2219119
loop_
_publ_author_name
'Gowda, B. Thimme'
'Foro, Sabine'
'Babitha, K. S.'
'Fuess, Hartmut'

_publ_section_title
;
 3-Chlorophenyl benzoate
;
_journal_coeditor_code NG2472
_journal_issue 8
_journal_name_full 'Acta Crystallographica Section E'
_journal_page_first o1587
_journal_paper_doi 10.1107/S1600536808022721
_journal_volume 64
_journal_year 2008
_chemical_formula_iupac 'C13 H9 Cl O2'
_chemical_formula_moiety 'C13 H9 Cl O2'
_chemical_formula_sum 'C13 H9 Cl O2'
_chemical_formula_weight 232.65
_chemical_name_systematic
;
3-Chlorophenyl benzoate
;
_space_group_IT_number 2
_symmetry_cell_setting triclinic
_symmetry_space_group_name_Hall '-P 1'
_symmetry_space_group_name_H-M 'P -1'
_atom_sites_solution_hydrogens geom
_atom_sites_solution_primary direct
_atom_sites_solution_secondary difmap
_audit_creation_method SHELXL-97
_cell_angle_alpha 107.890(10)
_cell_angle_beta 102.980(10)
_cell_angle_gamma 93.250(10)
_cell_formula_units_Z 2
_cell_length_a 6.0734(6)
_cell_length_b 8.3890(10)
_cell_length_c 11.747(2)
_cell_measurement_reflns_used 25
_cell_measurement_temperature 299(2)
_cell_measurement_theta_max 31.69
_cell_measurement_theta_min 5.58
_cell_volume 549.89(13)
_computing_cell_refinement 'CAD-4-PC (Enraf--Nonius, 1996)'
_computing_data_collection 'CAD-4-PC (Enraf--Nonius, 1996)'
_computing_data_reduction 'REDU4 (Stoe & Cie, 1987)'
_computing_molecular_graphics 'PLATON (Spek, 2003)'
_computing_publication_material 'SHELXL97 (Sheldrick, 2008)'
_computing_structure_refinement 'SHELXL97 (Sheldrick, 2008)'
_computing_structure_solution 'SHELXS97 (Sheldrick, 2008)'
_diffrn_ambient_temperature 299(2)
_diffrn_measured_fraction_theta_full 0.997
_diffrn_measured_fraction_theta_max 0.997
_diffrn_measurement_device_type 'Enraf--Nonius CAD-4'
_diffrn_measurement_method \w/2\q
_diffrn_radiation_monochromator graphite
_diffrn_radiation_source 'fine-focus sealed tube'
_diffrn_radiation_type CuK\a
_diffrn_radiation_wavelength 1.54180
_diffrn_reflns_av_R_equivalents 0.0856
_diffrn_reflns_av_sigmaI/netI 0.0194
_diffrn_reflns_limit_h_max 1
_diffrn_reflns_limit_h_min -7
_diffrn_reflns_limit_k_max 9
_diffrn_reflns_limit_k_min -9
_diffrn_reflns_limit_l_max 14
_diffrn_reflns_limit_l_min -13
_diffrn_reflns_number 2143
_diffrn_reflns_theta_full 66.93
_diffrn_reflns_theta_max 66.93
_diffrn_reflns_theta_min 4.09
_diffrn_standards_decay_% 1.0
_diffrn_standards_interval_time 120
_diffrn_standards_number 3
_exptl_absorpt_coefficient_mu 2.918
_exptl_absorpt_correction_T_max 0.2327
_exptl_absorpt_correction_T_min 0.1968
_exptl_absorpt_correction_type psi-scan
_exptl_absorpt_process_details '(North <i>et al.</i>,  1968)'
_exptl_crystal_colour colourless
_exptl_crystal_density_diffrn 1.405
_exptl_crystal_density_method 'not measured'
_exptl_crystal_description prism
_exptl_crystal_F_000 240
_exptl_crystal_size_max 0.60
_exptl_crystal_size_mid 0.55
_exptl_crystal_size_min 0.50
_refine_diff_density_max 0.304
_refine_diff_density_min -0.342
_refine_ls_extinction_coef 0.149(8)
_refine_ls_extinction_expression Fc^*^=kFc[1+0.001xFc^2^\l^3^/sin(2\q)]^-1/4^
_refine_ls_extinction_method 'SHELXL97 (Sheldrick, 2008)'
_refine_ls_goodness_of_fit_ref 1.100
_refine_ls_hydrogen_treatment constr
_refine_ls_matrix_type full
_refine_ls_number_parameters 146
_refine_ls_number_reflns 1947
_refine_ls_number_restraints 0
_refine_ls_restrained_S_all 1.100
_refine_ls_R_factor_all 0.0471
_refine_ls_R_factor_gt 0.0460
_refine_ls_shift/su_max 0.002
_refine_ls_shift/su_mean 0.000
_refine_ls_structure_factor_coef Fsqd
_refine_ls_weighting_details 'calc w=1/[\s^2^(Fo^2^)+(0.0771P)^2^+0.1623P] where P=(Fo^2^+2Fc^2^)/3'
_refine_ls_weighting_scheme calc
_refine_ls_wR_factor_gt 0.1336
_refine_ls_wR_factor_ref 0.1347
_reflns_number_gt 1872
_reflns_number_total 1947
_reflns_threshold_expression I>2\s(I)
_cod_data_source_file ng2472.cif
_cod_data_source_block I
_cod_database_code 2219119
_cod_database_fobs_code 2219119

loop_
_symmetry_equiv_pos_as_xyz
'x, y, z'
'-x, -y, -z'

loop_
_atom_site_type_symbol
_atom_site_label
_atom_site_fract_x
_atom_site_fract_y
_atom_site_fract_z
_atom_site_U_iso_or_equiv
_atom_site_adp_type
_atom_site_calc_flag
_atom_site_refinement_flags
_atom_site_occupancy
Cl Cl1 0.29134(10) 0.17688(7) -0.06457(6) 0.0678(3) Uani d . 1
O O1 0.2384(2) 0.74790(18) 0.23750(15) 0.0565(4) Uani d . 1
O O2 0.5777(2) 0.70473(19) 0.33852(15) 0.0587(4) Uani d . 1
C C1 0.1614(3) 0.5746(2) 0.18489(18) 0.0474(5) Uani d . 1
C C2 0.2647(3) 0.4730(2) 0.10218(19) 0.0477(5) Uani d . 1
H H2 0.3962 0.5149 0.0869 0.057 Uiso calc R 1
C C3 0.1670(3) 0.3070(3) 0.04263(19) 0.0482(5) Uani d . 1
C C4 -0.0281(3) 0.2436(3) 0.0636(2) 0.0546(5) Uani d . 1
H H4 -0.0937 0.1321 0.0212 0.065 Uiso calc R 1
C C5 -0.1247(4) 0.3482(3) 0.1485(2) 0.0593(6) Uani d . 1
H H5 -0.2549 0.3060 0.1647 0.071 Uiso calc R 1
C C6 -0.0314(3) 0.5149(3) 0.2099(2) 0.0555(5) Uani d . 1
H H6 -0.0977 0.5853 0.2669 0.067 Uiso calc R 1
C C7 0.4554(3) 0.7994(3) 0.30835(17) 0.0458(5) Uani d . 1
C C8 0.5176(3) 0.9840(3) 0.34208(17) 0.0457(5) Uani d . 1
C C9 0.3622(4) 1.0902(3) 0.3149(2) 0.0568(5) Uani d . 1
H H9 0.2109 1.0464 0.2740 0.068 Uiso calc R 1
C C10 0.4331(5) 1.2610(3) 0.3487(2) 0.0680(7) Uani d . 1
H H10 0.3287 1.3323 0.3307 0.082 Uiso calc R 1
C C11 0.6556(5) 1.3268(3) 0.4086(2) 0.0692(7) Uani d . 1
H H11 0.7018 1.4423 0.4315 0.083 Uiso calc R 1
C C12 0.8107(5) 1.2214(3) 0.4347(2) 0.0717(7) Uani d . 1
H H12 0.9619 1.2658 0.4752 0.086 Uiso calc R 1
C C13 0.7428(4) 1.0512(3) 0.4013(2) 0.0602(6) Uani d . 1
H H13 0.8486 0.9804 0.4184 0.072 Uiso calc R 1

loop_
_atom_site_aniso_label
_atom_site_aniso_U_11
_atom_site_aniso_U_22
_atom_site_aniso_U_33
_atom_site_aniso_U_12
_atom_site_aniso_U_13
_atom_site_aniso_U_23
Cl1 0.0704(4) 0.0528(4) 0.0800(5) 0.0084(3) 0.0358(3) 0.0095(3)
O1 0.0472(8) 0.0453(8) 0.0692(9) 0.0134(6) 0.0057(6) 0.0131(7)
O2 0.0543(8) 0.0553(9) 0.0681(10) 0.0198(7) 0.0096(7) 0.0247(7)
C1 0.0436(9) 0.0457(11) 0.0534(11) 0.0114(8) 0.0092(8) 0.0183(9)
C2 0.0429(10) 0.0475(11) 0.0581(11) 0.0066(8) 0.0177(8) 0.0215(9)
C3 0.0471(10) 0.0478(11) 0.0560(11) 0.0098(8) 0.0179(8) 0.0218(9)
C4 0.0502(11) 0.0492(11) 0.0667(13) 0.0021(8) 0.0140(9) 0.0241(10)
C5 0.0447(11) 0.0721(15) 0.0711(14) 0.0048(9) 0.0210(9) 0.0335(12)
C6 0.0464(10) 0.0671(14) 0.0574(12) 0.0162(9) 0.0192(9) 0.0211(10)
C7 0.0452(10) 0.0506(11) 0.0456(10) 0.0152(8) 0.0148(8) 0.0176(8)
C8 0.0498(10) 0.0493(11) 0.0412(9) 0.0133(8) 0.0146(8) 0.0161(8)
C9 0.0574(12) 0.0549(13) 0.0593(12) 0.0174(9) 0.0124(9) 0.0202(10)
C10 0.0885(17) 0.0525(13) 0.0701(15) 0.0255(12) 0.0225(12) 0.0254(11)
C11 0.0935(18) 0.0520(13) 0.0634(14) 0.0038(12) 0.0272(12) 0.0169(11)
C12 0.0675(15) 0.0653(15) 0.0712(15) -0.0050(11) 0.0129(11) 0.0128(12)
C13 0.0534(12) 0.0594(13) 0.0630(13) 0.0109(10) 0.0076(9) 0.0177(11)

loop_
_atom_type_symbol
_atom_type_description
_atom_type_scat_dispersion_real
_atom_type_scat_dispersion_imag
_atom_type_scat_source
C C 0.0181 0.0091 'International Tables Vol C Tables 4.2.6.8 and 6.1.1.4'
H H 0.0000 0.0000 'International Tables Vol C Tables 4.2.6.8 and 6.1.1.4'
Cl Cl 0.3639 0.7018 'International Tables Vol C Tables 4.2.6.8 and 6.1.1.4'
O O 0.0492 0.0322 'International Tables Vol C Tables 4.2.6.8 and 6.1.1.4'

loop_
_geom_angle_atom_site_label_1
_geom_angle_atom_site_label_2
_geom_angle_atom_site_label_3
_geom_angle
C7 O1 C1 118.81(14)
C2 C1 C6 122.04(19)
C2 C1 O1 120.12(18)
C6 C1 O1 117.55(18)
C1 C2 C3 117.83(17)
C1 C2 H2 121.1
C3 C2 H2 121.1
C4 C3 C2 121.76(19)
C4 C3 Cl1 119.48(17)
C2 C3 Cl1 118.73(14)
C3 C4 C5 118.8(2)
C3 C4 H4 120.6
C5 C4 H4 120.6
C4 C5 C6 120.99(19)
C4 C5 H5 119.5
C6 C5 H5 119.5
C1 C6 C5 118.6(2)
C1 C6 H6 120.7
C5 C6 H6 120.7
O2 C7 O1 123.08(19)
O2 C7 C8 125.42(19)
O1 C7 C8 111.50(15)
C13 C8 C9 119.3(2)
C13 C8 C7 117.74(18)
C9 C8 C7 122.95(18)
C10 C9 C8 119.6(2)
C10 C9 H9 120.2
C8 C9 H9 120.2
C11 C10 C9 120.7(2)
C11 C10 H10 119.7
C9 C10 H10 119.7
C10 C11 C12 119.8(2)
C10 C11 H11 120.1
C12 C11 H11 120.1
C13 C12 C11 120.2(2)
C13 C12 H12 119.9
C11 C12 H12 119.9
C12 C13 C8 120.4(2)
C12 C13 H13 119.8
C8 C13 H13 119.8

loop_
_geom_bond_atom_site_label_1
_geom_bond_atom_site_label_2
_geom_bond_distance
Cl1 C3 1.739(2)
O1 C7 1.356(2)
O1 C1 1.399(2)
O2 C7 1.195(2)
C1 C2 1.374(3)
C1 C6 1.374(3)
C2 C3 1.380(3)
C2 H2 0.9300
C3 C4 1.374(3)
C4 C5 1.376(3)
C4 H4 0.9300
C5 C6 1.379(3)
C5 H5 0.9300
C6 H6 0.9300
C7 C8 1.479(3)
C8 C13 1.384(3)
C8 C9 1.387(3)
C9 C10 1.378(3)
C9 H9 0.9300
C10 C11 1.370(4)
C10 H10 0.9300
C11 C12 1.376(4)
C11 H11 0.9300
C12 C13 1.371(4)
C12 H12 0.9300
C13 H13 0.9300

loop_
_geom_hbond_atom_site_label_D
_geom_hbond_atom_site_label_H
_geom_hbond_atom_site_label_A
_geom_hbond_site_symmetry_A
_geom_hbond_distance_DH
_geom_hbond_distance_HA
_geom_hbond_distance_DA
_geom_hbond_angle_DHA
C6 H6 O2 1_455 0.93 2.46 3.319(3) 153.7

loop_
_geom_torsion_atom_site_label_1
_geom_torsion_atom_site_label_2
_geom_torsion_atom_site_label_3
_geom_torsion_atom_site_label_4
_geom_torsion
C7 O1 C1 C2 -61.9(2)
C7 O1 C1 C6 124.2(2)
C6 C1 C2 C3 0.7(3)
O1 C1 C2 C3 -172.97(16)
C1 C2 C3 C4 0.5(3)
C1 C2 C3 Cl1 178.84(14)
C2 C3 C4 C5 -1.5(3)
Cl1 C3 C4 C5 -179.86(16)
C3 C4 C5 C6 1.4(3)
C2 C1 C6 C5 -0.8(3)
O1 C1 C6 C5 173.01(18)
C4 C5 C6 C1 -0.3(3)
C1 O1 C7 O2 -7.8(3)
C1 O1 C7 C8 172.24(16)
O2 C7 C8 C13 7.9(3)
O1 C7 C8 C13 -172.14(18)
O2 C7 C8 C9 -173.4(2)
O1 C7 C8 C9 6.6(3)
C13 C8 C9 C10 -1.0(3)
C7 C8 C9 C10 -179.7(2)
C8 C9 C10 C11 0.2(4)
C9 C10 C11 C12 0.4(4)
C10 C11 C12 C13 -0.2(4)
C11 C12 C13 C8 -0.6(4)
C9 C8 C13 C12 1.2(3)
C7 C8 C13 C12 180.0(2)

loop_
_cod_related_entry_id
_cod_related_entry_database
_cod_related_entry_code
1 ChemSpider 227077
